data_7119194
loop_
_publ_author_name
'Hickey, Anne K.'
'Mu\~noz, Salvador B'
'Lutz, Sean A.'
'Pink, Maren'
'Chen, Chun-Hsing'
'Smith, Jeremy M.'

_publ_section_title
;
 Arrested \a-hydride migration activates a phosphido ligand for C-H
 insertion.
;
_journal_issue 2
_journal_name_full 'Chemical communications (Cambridge, England)'
_journal_page_first 412
_journal_page_last 415
_journal_paper_doi 10.1039/c6cc07864h
_journal_volume 53
_journal_year 2016
_chemical_formula_moiety 'C48 H48 B1 Fe1 N8 P1'
_chemical_formula_sum 'C48 H48 B Fe N8 P'
_chemical_formula_weight 834.59
_space_group_IT_number 2
_symmetry_cell_setting triclinic
_symmetry_space_group_name_Hall '-P 1'
_symmetry_space_group_name_H-M 'P -1'
_atom_sites_solution_hydrogens difmap
_atom_sites_solution_primary other
_audit_creation_date 2016-03-23
_audit_creation_method CRYSTALS_ver_14.61_build_00000
_audit_update_record
;
2016-09-27 deposited with the CCDC.
2016-12-05 downloaded from the CCDC.
;
_cell_angle_alpha 106.3844(10)
_cell_angle_beta 90.0628(11)
_cell_angle_gamma 91.3197(10)
_cell_formula_units_Z 2
_cell_length_a 12.2416(5)
_cell_length_b 12.4664(5)
_cell_length_c 13.9258(6)
_cell_measurement_reflns_used 4974
_cell_measurement_temperature 100
_cell_measurement_theta_max 16
_cell_measurement_theta_min 2
_cell_volume 2038.29(15)
_computing_cell_refinement 'USER DEFINED CELL REFINEMENT'
_computing_data_collection 'USER DEFINED DATA COLLECTION'
_computing_data_reduction 'Apex2 (Bruker AXS, 2006)'
_computing_molecular_graphics 'CAMERON (Watkin et al., 1996)'
_computing_publication_material 'CRYSTALS (Betteridge et al., 2003)'
_computing_structure_refinement 'CRYSTALS (Betteridge et al., 2003)'
_computing_structure_solution 'Superflip (Palatinus & Chapuis, 2007)'
_diffrn_ambient_temperature 100
_diffrn_measured_fraction_theta_full 0.970
_diffrn_measured_fraction_theta_max 0.966
_diffrn_measurement_device 'three-circle goniometer with fixed chi'
_diffrn_measurement_device_type 'Bruker Platform goniometer'
_diffrn_measurement_method '\f scans'
_diffrn_radiation_monochromator 'silicon  1 1 1 and 3 1 1'
_diffrn_radiation_source synchrotron
_diffrn_radiation_type synchrotron
_diffrn_radiation_wavelength 0.41328
_diffrn_reflns_av_R_equivalents 0.111
_diffrn_reflns_limit_h_max 17
_diffrn_reflns_limit_h_min -17
_diffrn_reflns_limit_k_max 16
_diffrn_reflns_limit_k_min -17
_diffrn_reflns_limit_l_max 19
_diffrn_reflns_limit_l_min 0
_diffrn_reflns_number 11548
_diffrn_reflns_theta_full 12.697
_diffrn_reflns_theta_max 16.929
_diffrn_reflns_theta_min 0.990
_diffrn_standards_number 0
_exptl_absorpt_coefficient_mu 0.456
_exptl_absorpt_correction_T_max 0.99
_exptl_absorpt_correction_T_min 0.99
_exptl_absorpt_correction_type multi-scan
_exptl_absorpt_process_details 'DENZO/SCALEPACK (Otwinowski & Minor, 1997)'
_exptl_crystal_colour yellow
_exptl_crystal_density_diffrn 1.360
_exptl_crystal_density_method 'not measured'
_exptl_crystal_description block
_exptl_crystal_F_000 876
_exptl_crystal_size_max 0.030
_exptl_crystal_size_mid 0.022
_exptl_crystal_size_min 0.020
_refine_diff_density_max 1.32
_refine_diff_density_min -1.39
_refine_ls_extinction_method None
_refine_ls_goodness_of_fit_ref 1.1659
_refine_ls_hydrogen_treatment mixed
_refine_ls_matrix_type full
_refine_ls_number_parameters 535
_refine_ls_number_reflns 11517
_refine_ls_number_restraints 0
_refine_ls_R_factor_all 0.1122
_refine_ls_R_factor_gt 0.0622
_refine_ls_shift/su_max 0.0046983
_refine_ls_shift/su_mean 0.0000599
_refine_ls_structure_factor_coef Fsqd
_refine_ls_weighting_details
;
 Method= Modified Sheldrick 
 w=1/[\s^2^(F^2^) + ( 0.04P)^2^ + 3.35P] 
 ,where P=(max(Fo^2^,0) + 2Fc^2^)/3 
;
_refine_ls_weighting_scheme calc
_refine_ls_wR_factor_all 0.1774
_refine_ls_wR_factor_gt 0.1361
_refine_ls_wR_factor_ref 0.1771
_reflns_limit_h_max 17
_reflns_limit_h_min -17
_reflns_limit_k_max 16
_reflns_limit_k_min -17
_reflns_limit_l_max 19
_reflns_limit_l_min 0
_reflns_number_gt 7464
_reflns_number_total 11548
_reflns_threshold_expression I>2.0\s(I)
_oxford_diffrn_Wilson_B_factor 1.13
_oxford_diffrn_Wilson_scale 15.25
_oxford_refine_ls_r_factor_ref 0.1119
_oxford_refine_ls_scale 0.2586(2)
_oxford_reflns_number_all 11521
_oxford_reflns_threshold_expression_ref I>-3.0\s(I)
_oxford_structure_analysis_title 'cmc1056_0m in P-1'
_cod_data_source_file c6cc07864h7.cif
_cod_data_source_block S16004
_cod_depositor_comments
;
The following automatic conversions were performed:

'_atom_sites_solution_primary' value 'Other' changed to 'other'
according to
/usr/data/users/saulius/crontab/automatic-downloads/rss-feeds/RSC/lib/dictionaries/cif_core.dic
dictionary named 'cif_core.dic' version 2.4.2 from 2011-04-26.

Automatic conversion script
Id: cif_fix_values 4268 2015-11-12 08:31:59Z antanas 
;
_cod_original_sg_symbol_H-M 'P -1 '
_cod_original_formula_sum 'C48 H48 B1 Fe1 N8 P1'
_cod_database_code 7119194

loop_
_symmetry_equiv_pos_as_xyz
x,y,z
-x,-y,-z

loop_
_atom_site_label
_atom_site_type_symbol
_atom_site_fract_x
_atom_site_fract_y
_atom_site_fract_z
_atom_site_U_iso_or_equiv
_atom_site_occupancy
_atom_site_adp_type
_atom_site_refinement_flags_posn
Fe1 Fe 0.19478(4) 0.12397(4) 0.35454(3) 0.0115 1.0000 Uani .
P1 P 0.09275(7) -0.03153(7) 0.33237(6) 0.0128 1.0000 Uani .
N1 N 0.3355(2) 0.3290(2) 0.3362(2) 0.0171 1.0000 Uani .
N2 N 0.2884(2) 0.3345(2) 0.4877(2) 0.0142 1.0000 Uani .
N3 N 0.3290(2) 0.0096(2) 0.4751(2) 0.0139 1.0000 Uani .
N4 N 0.2752(2) 0.1739(2) 0.55874(19) 0.0124 1.0000 Uani .
N5 N -0.0248(2) 0.2302(2) 0.4285(2) 0.0144 1.0000 Uani .
N6 N 0.1078(2) 0.2781(2) 0.53722(19) 0.0140 1.0000 Uani .
N7 N 0.1436(2) 0.1429(2) 0.2370(2) 0.0167 1.0000 Uani .
N8 N 0.1136(3) 0.1486(3) 0.1633(2) 0.0238 1.0000 Uani .
C1 C 0.2807(3) 0.2688(3) 0.3909(2) 0.0143 1.0000 Uani .
C2 C 0.3732(3) 0.4313(3) 0.3988(3) 0.0231 1.0000 Uani .
C3 C 0.3433(3) 0.4347(3) 0.4923(3) 0.0203 1.0000 Uani .
C4 C 0.3454(3) 0.3040(3) 0.2291(2) 0.0179 1.0000 Uani .
C5 C 0.2642(3) 0.3417(3) 0.1769(3) 0.0202 1.0000 Uani .
C6 C 0.2730(3) 0.3174(3) 0.0729(3) 0.0236 1.0000 Uani .
C7 C 0.3610(3) 0.2595(3) 0.0219(3) 0.0230 1.0000 Uani .
C8 C 0.4429(3) 0.2286(3) 0.0778(3) 0.0230 1.0000 Uani .
C9 C 0.4380(3) 0.2510(3) 0.1815(3) 0.0202 1.0000 Uani .
C10 C 0.1703(3) 0.4073(3) 0.2310(3) 0.0282 1.0000 Uani .
C11 C 0.3656(4) 0.2320(4) -0.0908(3) 0.0302 1.0000 Uani .
C12 C 0.5320(3) 0.2219(4) 0.2382(3) 0.0294 1.0000 Uani .
C13 C 0.2654(3) 0.0969(3) 0.4685(2) 0.0130 1.0000 Uani .
C14 C 0.3806(3) 0.0368(3) 0.5694(2) 0.0168 1.0000 Uani .
C15 C 0.3466(3) 0.1386(3) 0.6203(2) 0.0160 1.0000 Uani .
C16 C 0.3446(3) -0.0885(3) 0.3933(2) 0.0152 1.0000 Uani .
C17 C 0.3452(3) -0.0728(3) 0.2969(2) 0.0156 1.0000 Uani .
C18 C 0.3597(3) -0.1677(3) 0.2156(3) 0.0196 1.0000 Uani .
C19 C 0.3737(3) -0.2736(3) 0.2275(3) 0.0235 1.0000 Uani .
C20 C 0.3725(3) -0.2849(3) 0.3242(3) 0.0228 1.0000 Uani .
C21 C 0.3570(3) -0.1940(3) 0.4087(3) 0.0177 1.0000 Uani .
C22 C 0.3305(3) 0.0393(3) 0.2826(2) 0.0171 1.0000 Uani .
C23 C 0.3883(4) -0.3743(3) 0.1389(3) 0.0338 1.0000 Uani .
C24 C 0.3588(3) -0.2158(3) 0.5101(3) 0.0254 1.0000 Uani .
C25 C 0.0828(3) 0.2115(3) 0.4431(2) 0.0133 1.0000 Uani .
C26 C -0.0662(3) 0.3092(3) 0.5122(3) 0.0184 1.0000 Uani .
C27 C 0.0170(3) 0.3390(3) 0.5782(2) 0.0170 1.0000 Uani .
C28 C -0.0864(3) 0.1821(3) 0.3383(2) 0.0145 1.0000 Uani .
C29 C -0.1035(3) 0.0665(3) 0.3062(2) 0.0151 1.0000 Uani .
C30 C -0.1614(3) 0.0204(3) 0.2171(3) 0.0192 1.0000 Uani .
C31 C -0.2002(3) 0.0869(3) 0.1593(3) 0.0204 1.0000 Uani .
C32 C -0.1824(3) 0.2022(3) 0.1946(3) 0.0203 1.0000 Uani .
C33 C -0.1268(3) 0.2518(3) 0.2840(3) 0.0171 1.0000 Uani .
C34 C -0.0551(3) -0.0084(3) 0.3625(2) 0.0154 1.0000 Uani .
C35 C -0.2595(3) 0.0361(3) 0.0608(3) 0.0300 1.0000 Uani .
C36 C -0.1109(3) 0.3772(3) 0.3181(3) 0.0229 1.0000 Uani .
C37 C 0.2486(3) 0.3686(3) 0.6854(2) 0.0163 1.0000 Uani .
C38 C 0.1719(3) 0.3643(3) 0.7590(3) 0.0194 1.0000 Uani .
C39 C 0.1811(3) 0.4320(3) 0.8571(3) 0.0263 1.0000 Uani .
C40 C 0.2703(3) 0.5054(3) 0.8854(3) 0.0286 1.0000 Uani .
C41 C 0.3512(3) 0.5063(3) 0.8172(3) 0.0261 1.0000 Uani .
C42 C 0.3411(3) 0.4376(3) 0.7193(3) 0.0204 1.0000 Uani .
C43 C 0.0831(3) -0.1423(3) 0.2139(2) 0.0160 1.0000 Uani .
C44 C 0.1050(3) -0.2534(3) 0.2102(3) 0.0205 1.0000 Uani .
C45 C 0.0958(3) -0.3384(3) 0.1209(3) 0.0271 1.0000 Uani .
C46 C 0.0633(3) -0.3138(3) 0.0336(3) 0.0271 1.0000 Uani .
C47 C 0.0415(3) -0.2052(3) 0.0359(3) 0.0259 1.0000 Uani .
C48 C 0.0522(3) -0.1199(3) 0.1243(3) 0.0217 1.0000 Uani .
B1 B 0.2298(3) 0.2930(3) 0.5722(3) 0.0143 1.0000 Uani .
H21 H 0.4128 0.4876 0.3787 0.0288 1.0000 Uiso R
H31 H 0.3569 0.4948 0.5508 0.0249 1.0000 Uiso R
H61 H 0.2173 0.3407 0.0362 0.0291 1.0000 Uiso R
H81 H 0.5045 0.1910 0.0440 0.0280 1.0000 Uiso R
H101 H 0.1233 0.4259 0.1842 0.0343 1.0000 Uiso R
H102 H 0.1976 0.4739 0.2775 0.0343 1.0000 Uiso R
H103 H 0.1308 0.3636 0.2658 0.0343 1.0000 Uiso R
H111 H 0.4306 0.1928 -0.1133 0.0373 1.0000 Uiso R
H112 H 0.3656 0.2990 -0.1104 0.0373 1.0000 Uiso R
H113 H 0.3040 0.1865 -0.1194 0.0373 1.0000 Uiso R
H121 H 0.5159 0.2424 0.3077 0.0366 1.0000 Uiso R
H122 H 0.5962 0.2611 0.2274 0.0366 1.0000 Uiso R
H123 H 0.5432 0.1437 0.2153 0.0366 1.0000 Uiso R
H141 H 0.4303 -0.0080 0.5926 0.0210 1.0000 Uiso R
H151 H 0.3673 0.1790 0.6866 0.0194 1.0000 Uiso R
H181 H 0.3593 -0.1592 0.1499 0.0242 1.0000 Uiso R
H201 H 0.3827 -0.3567 0.3334 0.0277 1.0000 Uiso R
H221 H 0.3940 0.0838 0.3071 0.0221 1.0000 Uiso R
H222 H 0.3228 0.0304 0.2128 0.0221 1.0000 Uiso R
H231 H 0.3971 -0.4387 0.1615 0.0421 1.0000 Uiso R
H232 H 0.4511 -0.3634 0.1023 0.0421 1.0000 Uiso R
H233 H 0.3255 -0.3844 0.0969 0.0421 1.0000 Uiso R
H241 H 0.3475 -0.1478 0.5607 0.0319 1.0000 Uiso R
H242 H 0.4274 -0.2449 0.5208 0.0319 1.0000 Uiso R
H243 H 0.3022 -0.2683 0.5126 0.0319 1.0000 Uiso R
H261 H -0.1384 0.3364 0.5204 0.0226 1.0000 Uiso R
H271 H 0.0143 0.3922 0.6421 0.0215 1.0000 Uiso R
H301 H -0.1749 -0.0581 0.1952 0.0236 1.0000 Uiso R
H321 H -0.2092 0.2485 0.1566 0.0242 1.0000 Uiso R
H341 H -0.0621 0.0259 0.4323 0.0190 1.0000 Uiso R
H342 H -0.0935 -0.0783 0.3447 0.0190 1.0000 Uiso R
H351 H -0.2797 0.0935 0.0321 0.0374 1.0000 Uiso R
H352 H -0.3232 -0.0037 0.0719 0.0374 1.0000 Uiso R
H353 H -0.2123 -0.0139 0.0166 0.0374 1.0000 Uiso R
H361 H -0.1436 0.4093 0.2712 0.0284 1.0000 Uiso R
H362 H -0.1439 0.4057 0.3816 0.0284 1.0000 Uiso R
H363 H -0.0349 0.3955 0.3234 0.0284 1.0000 Uiso R
H381 H 0.1114 0.3133 0.7410 0.0232 1.0000 Uiso R
H391 H 0.1269 0.4274 0.9046 0.0324 1.0000 Uiso R
H401 H 0.2749 0.5550 0.9512 0.0342 1.0000 Uiso R
H411 H 0.4142 0.5534 0.8368 0.0319 1.0000 Uiso R
H421 H 0.3987 0.4376 0.6737 0.0250 1.0000 Uiso R
H441 H 0.1262 -0.2705 0.2698 0.0250 1.0000 Uiso R
H451 H 0.1123 -0.4129 0.1195 0.0327 1.0000 Uiso R
H461 H 0.0554 -0.3721 -0.0271 0.0337 1.0000 Uiso R
H471 H 0.0196 -0.1885 -0.0237 0.0315 1.0000 Uiso R
H481 H 0.0383 -0.0451 0.1249 0.0262 1.0000 Uiso R
H1 H 0.111(4) -0.100(4) 0.395(4) 0.0500 1.0000 Uiso .

loop_
_atom_site_aniso_label
_atom_site_aniso_U_11
_atom_site_aniso_U_22
_atom_site_aniso_U_33
_atom_site_aniso_U_23
_atom_site_aniso_U_13
_atom_site_aniso_U_12
Fe1 0.0125(2) 0.0116(2) 0.0103(2) 0.00307(17) -0.00166(17) 0.00098(17)
P1 0.0149(4) 0.0123(4) 0.0111(4) 0.0032(3) -0.0014(3) 0.0004(3)
N1 0.0205(15) 0.0170(14) 0.0151(13) 0.0070(11) -0.0021(11) -0.0030(11)
N2 0.0182(14) 0.0079(12) 0.0157(13) 0.0020(10) -0.0033(11) -0.0004(10)
N3 0.0134(13) 0.0127(13) 0.0160(13) 0.0048(10) -0.0029(10) 0.0016(10)
N4 0.0132(13) 0.0144(13) 0.0097(12) 0.0035(10) -0.0033(10) 0.0002(10)
N5 0.0144(13) 0.0137(13) 0.0135(13) 0.0012(10) -0.0026(10) 0.0023(10)
N6 0.0138(13) 0.0126(13) 0.0132(13) -0.0004(10) -0.0013(10) 0.0029(10)
N7 0.0168(14) 0.0148(13) 0.0175(14) 0.0031(11) -0.0024(11) 0.0009(11)
N8 0.0236(16) 0.0284(17) 0.0228(16) 0.0130(13) -0.0057(13) -0.0026(13)
C1 0.0137(15) 0.0153(15) 0.0145(15) 0.0052(12) -0.0020(12) 0.0037(12)
C2 0.028(2) 0.0166(17) 0.0266(19) 0.0106(14) -0.0061(15) -0.0077(14)
C3 0.0258(19) 0.0124(15) 0.0221(17) 0.0043(13) -0.0059(14) -0.0037(13)
C4 0.0186(17) 0.0204(17) 0.0169(16) 0.0090(13) -0.0012(13) -0.0026(13)
C5 0.0211(18) 0.0199(17) 0.0223(17) 0.0105(14) -0.0009(14) -0.0007(14)
C6 0.0246(19) 0.0262(19) 0.0239(18) 0.0135(15) -0.0067(15) -0.0024(15)
C7 0.0265(19) 0.0234(18) 0.0211(17) 0.0103(14) -0.0006(14) -0.0071(15)
C8 0.0203(18) 0.0281(19) 0.0226(18) 0.0105(15) 0.0058(14) -0.0017(14)
C9 0.0175(17) 0.0240(18) 0.0226(17) 0.0127(14) -0.0010(13) -0.0038(14)
C10 0.028(2) 0.030(2) 0.031(2) 0.0149(17) 0.0000(16) 0.0086(16)
C11 0.037(2) 0.034(2) 0.0205(18) 0.0097(16) 0.0000(16) -0.0056(18)
C12 0.0162(18) 0.044(2) 0.034(2) 0.0215(19) -0.0001(15) 0.0016(16)
C13 0.0119(15) 0.0143(15) 0.0129(14) 0.0042(12) -0.0004(12) -0.0004(11)
C14 0.0149(16) 0.0211(17) 0.0152(15) 0.0065(13) -0.0044(12) 0.0019(13)
C15 0.0142(16) 0.0207(16) 0.0139(15) 0.0061(13) -0.0036(12) -0.0004(12)
C16 0.0115(15) 0.0141(15) 0.0195(16) 0.0039(13) -0.0034(12) -0.0004(12)
C17 0.0090(15) 0.0204(17) 0.0171(15) 0.0043(13) -0.0020(12) 0.0035(12)
C18 0.0173(17) 0.0211(17) 0.0176(16) 0.0006(13) -0.0030(13) 0.0035(13)
C19 0.0183(18) 0.0216(18) 0.0256(18) -0.0021(14) -0.0045(14) 0.0032(14)
C20 0.0210(18) 0.0150(16) 0.0312(19) 0.0045(14) -0.0080(15) 0.0021(13)
C21 0.0130(16) 0.0167(16) 0.0238(17) 0.0065(13) -0.0046(13) -0.0002(12)
C22 0.0167(17) 0.0187(16) 0.0156(15) 0.0040(13) 0.0019(13) 0.0041(13)
C23 0.037(2) 0.024(2) 0.033(2) -0.0049(17) -0.0090(18) 0.0082(17)
C24 0.029(2) 0.0186(17) 0.032(2) 0.0132(15) -0.0087(16) 0.0008(15)
C25 0.0144(15) 0.0126(14) 0.0131(14) 0.0044(12) -0.0026(12) -0.0007(12)
C26 0.0163(16) 0.0159(16) 0.0193(16) -0.0017(13) 0.0006(13) 0.0069(13)
C27 0.0182(17) 0.0145(15) 0.0173(16) 0.0026(12) -0.0006(13) 0.0031(12)
C28 0.0120(15) 0.0167(15) 0.0134(15) 0.0018(12) -0.0025(12) 0.0012(12)
C29 0.0114(15) 0.0175(16) 0.0164(15) 0.0047(13) -0.0006(12) 0.0011(12)
C30 0.0182(17) 0.0169(16) 0.0200(16) 0.0011(13) -0.0018(13) 0.0001(13)
C31 0.0166(17) 0.0259(18) 0.0169(16) 0.0030(14) -0.0053(13) 0.0003(14)
C32 0.0158(17) 0.0253(18) 0.0203(17) 0.0068(14) -0.0040(13) 0.0041(14)
C33 0.0142(16) 0.0163(16) 0.0205(16) 0.0046(13) -0.0003(13) 0.0032(12)
C34 0.0163(16) 0.0142(15) 0.0146(15) 0.0023(12) 0.0005(12) -0.0011(12)
C35 0.031(2) 0.032(2) 0.0241(19) 0.0033(16) -0.0089(16) 0.0017(17)
C36 0.0238(19) 0.0169(17) 0.0284(19) 0.0070(14) -0.0020(15) 0.0043(14)
C37 0.0183(17) 0.0145(15) 0.0158(15) 0.0034(12) -0.0016(13) 0.0027(12)
C38 0.0203(18) 0.0204(17) 0.0177(16) 0.0058(13) -0.0051(13) 0.0022(13)
C39 0.028(2) 0.030(2) 0.0193(17) 0.0040(15) -0.0023(15) 0.0066(16)
C40 0.039(2) 0.0255(19) 0.0169(17) -0.0018(15) -0.0064(16) 0.0067(17)
C41 0.031(2) 0.0216(18) 0.0240(19) 0.0033(15) -0.0137(16) -0.0033(15)
C42 0.0197(18) 0.0207(17) 0.0204(17) 0.0054(14) -0.0038(14) -0.0007(14)
C43 0.0157(16) 0.0152(15) 0.0153(15) 0.0014(12) -0.0009(12) -0.0015(12)
C44 0.0200(18) 0.0176(16) 0.0238(18) 0.0058(14) -0.0036(14) 0.0012(13)
C45 0.030(2) 0.0202(18) 0.027(2) 0.0006(15) -0.0031(16) 0.0048(15)
C46 0.026(2) 0.0245(19) 0.0228(18) -0.0066(15) -0.0009(15) 0.0036(15)
C47 0.029(2) 0.032(2) 0.0148(16) 0.0031(15) -0.0039(14) 0.0022(16)
C48 0.0261(19) 0.0217(18) 0.0176(16) 0.0060(14) -0.0019(14) 0.0016(14)
B1 0.0156(17) 0.0131(17) 0.0134(16) 0.0025(13) -0.0014(13) 0.0007(13)

loop_
_atom_type_symbol
_atom_type_scat_dispersion_real
_atom_type_scat_dispersion_imag
_atom_type_scat_Cromer_Mann_a1
_atom_type_scat_Cromer_Mann_b1
_atom_type_scat_Cromer_Mann_a2
_atom_type_scat_Cromer_Mann_b2
_atom_type_scat_Cromer_Mann_a3
_atom_type_scat_Cromer_Mann_b3
_atom_type_scat_Cromer_Mann_a4
_atom_type_scat_Cromer_Mann_b4
_atom_type_scat_Cromer_Mann_c
_atom_type_scat_source
C -0.0001 0.0005 2.3100 20.8439 1.0200 10.2075 1.5886 0.5687 0.8650 51.6512 0.2156 'International Tables Vol C 4.2.6.8 and 6.1.1.4'
H 0.0000 0.0000 0.4930 10.5109 0.3229 26.1257 0.1402 3.1424 0.0408 57.7998 0.0030 'International Tables Vol C 4.2.6.8 and 6.1.1.4'
B -0.0001 0.0002 2.0545 23.2185 1.3326 1.0210 1.0979 60.3498 0.7068 0.1403 -0.1932 'International Tables Vol C 4.2.6.8 and 6.1.1.4'
N 0.0005 0.0010 12.2126 0.0057 3.1322 9.8933 2.0125 28.9975 1.1663 0.5826 -11.5290 'International Tables Vol C 4.2.6.8 and 6.1.1.4'
P 0.0349 0.0309 6.4345 1.9067 4.1791 27.1570 1.7800 0.5260 1.4908 68.1645 1.1149 'International Tables Vol C 4.2.6.8 and 6.1.1.4'
Fe 0.1986 0.3064 11.7695 4.7611 7.3573 0.3072 3.5222 15.3535 2.3045 76.8805 1.0369 'International Tables Vol C 4.2.6.8 and 6.1.1.4'

loop_
_geom_angle_atom_site_label_1
_geom_angle_atom_site_label_2
_geom_angle_atom_site_label_3
_geom_angle
_geom_angle_publ_flag
P1 Fe1 N7 90.96(9) yes
P1 Fe1 C1 173.39(10) yes
N7 Fe1 C1 93.72(13) yes
P1 Fe1 C13 90.60(10) yes
N7 Fe1 C13 172.52(13) yes
C1 Fe1 C13 85.36(13) yes
P1 Fe1 C22 93.90(10) yes
N7 Fe1 C22 91.36(13) yes
C1 Fe1 C22 90.65(13) yes
C13 Fe1 C22 81.24(13) yes
P1 Fe1 C25 90.57(9) yes
N7 Fe1 C25 97.32(13) yes
C1 Fe1 C25 84.22(13) yes
C13 Fe1 C25 89.98(13) yes
C22 Fe1 C25 170.17(13) yes
Fe1 P1 C34 114.90(11) yes
Fe1 P1 C43 123.75(11) yes
C34 P1 C43 100.80(15) yes
Fe1 P1 H1 119(2) no
C34 P1 H1 96(2) no
C43 P1 H1 98(2) no
C1 N1 C2 110.2(3) yes
C1 N1 C4 128.6(3) yes
C2 N1 C4 120.8(3) yes
C1 N2 C3 110.5(3) yes
C1 N2 B1 118.6(3) yes
C3 N2 B1 130.7(3) yes
C13 N3 C14 109.6(3) yes
C13 N3 C16 123.3(3) yes
C14 N3 C16 127.0(3) yes
C13 N4 C15 110.7(3) yes
C13 N4 B1 119.1(3) yes
C15 N4 B1 128.6(3) yes
C25 N5 C26 110.6(3) yes
C25 N5 C28 125.6(3) yes
C26 N5 C28 123.7(3) yes
C25 N6 C27 109.6(3) yes
C25 N6 B1 119.0(3) yes
C27 N6 B1 130.1(3) yes
Fe1 N7 N8 176.3(3) yes
N1 C1 N2 104.6(3) yes
N1 C1 Fe1 133.8(2) yes
N2 C1 Fe1 121.5(2) yes
N1 C2 C3 107.2(3) yes
N1 C2 H21 126.1 no
C3 C2 H21 126.7 no
N2 C3 C2 107.5(3) yes
N2 C3 H31 126.2 no
C2 C3 H31 126.3 no
N1 C4 C5 117.9(3) yes
N1 C4 C9 120.0(3) yes
C5 C4 C9 121.9(3) yes
C4 C5 C6 118.2(3) yes
C4 C5 C10 120.9(3) yes
C6 C5 C10 120.8(3) yes
C5 C6 C7 121.5(3) yes
C5 C6 H61 119.1 no
C7 C6 H61 119.3 no
C6 C7 C8 118.1(3) yes
C6 C7 C11 119.8(3) yes
C8 C7 C11 122.1(4) yes
C7 C8 C9 122.5(3) yes
C7 C8 H81 118.9 no
C9 C8 H81 118.7 no
C4 C9 C8 117.5(3) yes
C4 C9 C12 122.5(3) yes
C8 C9 C12 120.0(3) yes
C5 C10 H101 109.6 no
C5 C10 H102 109.4 no
H101 C10 H102 109.5 no
C5 C10 H103 109.5 no
H101 C10 H103 109.5 no
H102 C10 H103 109.5 no
C7 C11 H111 109.0 no
C7 C11 H112 109.8 no
H111 C11 H112 109.5 no
C7 C11 H113 109.6 no
H111 C11 H113 109.5 no
H112 C11 H113 109.5 no
C9 C12 H121 109.5 no
C9 C12 H122 109.5 no
H121 C12 H122 109.5 no
C9 C12 H123 109.3 no
H121 C12 H123 109.5 no
H122 C12 H123 109.5 no
N3 C13 N4 105.2(3) yes
N3 C13 Fe1 130.3(2) yes
N4 C13 Fe1 123.7(2) yes
N3 C14 C15 106.8(3) yes
N3 C14 H141 126.7 no
C15 C14 H141 126.6 no
N4 C15 C14 107.6(3) yes
N4 C15 H151 126.0 no
C14 C15 H151 126.3 no
N3 C16 C17 116.2(3) yes
N3 C16 C21 121.6(3) yes
C17 C16 C21 122.2(3) yes
C16 C17 C18 117.2(3) yes
C16 C17 C22 121.2(3) yes
C18 C17 C22 121.6(3) yes
C17 C18 C19 122.5(3) yes
C17 C18 H181 118.6 no
C19 C18 H181 118.9 no
C18 C19 C20 118.2(3) yes
C18 C19 C23 121.5(3) yes
C20 C19 C23 120.3(3) yes
C19 C20 C21 122.3(3) yes
C19 C20 H201 119.0 no
C21 C20 H201 118.7 no
C16 C21 C20 117.6(3) yes
C16 C21 C24 124.7(3) yes
C20 C21 C24 117.7(3) yes
C17 C22 Fe1 114.8(2) yes
C17 C22 H221 108.2 no
Fe1 C22 H221 108.2 no
C17 C22 H222 108.0 no
Fe1 C22 H222 108.1 no
H221 C22 H222 109.5 no
C19 C23 H231 109.5 no
C19 C23 H232 109.8 no
H231 C23 H232 109.5 no
C19 C23 H233 109.1 no
H231 C23 H233 109.5 no
H232 C23 H233 109.5 no
C21 C24 H241 109.4 no
C21 C24 H242 109.8 no
H241 C24 H242 109.5 no
C21 C24 H243 109.2 no
H241 C24 H243 109.5 no
H242 C24 H243 109.5 no
N6 C25 N5 105.2(3) yes
N6 C25 Fe1 121.9(2) yes
N5 C25 Fe1 132.6(2) yes
N5 C26 C27 106.1(3) yes
N5 C26 H261 126.8 no
C27 C26 H261 127.1 no
N6 C27 C26 108.4(3) yes
N6 C27 H271 125.7 no
C26 C27 H271 125.9 no
N5 C28 C29 119.0(3) yes
N5 C28 C33 119.5(3) yes
C29 C28 C33 121.5(3) yes
C28 C29 C30 118.5(3) yes
C28 C29 C34 121.1(3) yes
C30 C29 C34 120.3(3) yes
C29 C30 C31 121.7(3) yes
C29 C30 H301 119.2 no
C31 C30 H301 119.1 no
C30 C31 C32 118.0(3) yes
C30 C31 C35 121.5(3) yes
C32 C31 C35 120.5(3) yes
C31 C32 C33 122.1(3) yes
C31 C32 H321 119.0 no
C33 C32 H321 118.9 no
C28 C33 C32 118.1(3) yes
C28 C33 C36 122.5(3) yes
C32 C33 C36 119.4(3) yes
C29 C34 P1 110.9(2) yes
C29 C34 H341 109.0 no
P1 C34 H341 109.0 no
C29 C34 H342 109.2 no
P1 C34 H342 109.2 no
H341 C34 H342 109.5 no
C31 C35 H351 109.8 no
C31 C35 H352 109.6 no
H351 C35 H352 109.5 no
C31 C35 H353 109.0 no
H351 C35 H353 109.5 no
H352 C35 H353 109.5 no
C33 C36 H361 109.8 no
C33 C36 H362 109.3 no
H361 C36 H362 109.5 no
C33 C36 H363 109.3 no
H361 C36 H363 109.5 no
H362 C36 H363 109.5 no
C38 C37 C42 115.5(3) yes
C38 C37 B1 119.9(3) yes
C42 C37 B1 124.5(3) yes
C37 C38 C39 122.4(3) yes
C37 C38 H381 118.6 no
C39 C38 H381 119.0 no
C38 C39 C40 119.8(4) yes
C38 C39 H391 119.9 no
C40 C39 H391 120.2 no
C39 C40 C41 119.4(3) yes
C39 C40 H401 120.2 no
C41 C40 H401 120.3 no
C40 C41 C42 120.0(4) yes
C40 C41 H411 120.1 no
C42 C41 H411 119.9 no
C37 C42 C41 122.4(3) yes
C37 C42 H421 118.7 no
C41 C42 H421 118.9 no
P1 C43 C44 120.6(3) yes
P1 C43 C48 121.6(3) yes
C44 C43 C48 117.8(3) yes
C43 C44 C45 121.0(3) yes
C43 C44 H441 119.3 no
C45 C44 H441 119.8 no
C44 C45 C46 119.9(3) yes
C44 C45 H451 119.9 no
C46 C45 H451 120.2 no
C45 C46 C47 119.9(3) yes
C45 C46 H461 119.9 no
C47 C46 H461 120.2 no
C46 C47 C48 120.4(3) yes
C46 C47 H471 119.8 no
C48 C47 H471 119.7 no
C43 C48 C47 121.0(3) yes
C43 C48 H481 119.2 no
C47 C48 H481 119.8 no
C37 B1 N2 116.7(3) yes
C37 B1 N6 114.5(3) yes
N2 B1 N6 103.2(2) yes
C37 B1 N4 110.2(3) yes
N2 B1 N4 104.0(3) yes
N6 B1 N4 107.4(3) yes

loop_
_geom_bond_atom_site_label_1
_geom_bond_atom_site_label_2
_geom_bond_distance
_geom_bond_publ_flag
Fe1 P1 2.2278(9) yes
Fe1 N7 1.830(3) yes
Fe1 C1 2.005(3) yes
Fe1 C13 1.921(3) yes
Fe1 C22 2.090(3) yes
Fe1 C25 1.976(3) yes
P1 C34 1.868(3) yes
P1 C43 1.830(3) yes
P1 H1 1.40(5) no
N1 C1 1.376(4) yes
N1 C2 1.394(4) yes
N1 C4 1.441(4) yes
N2 C1 1.368(4) yes
N2 C3 1.391(4) yes
N2 B1 1.580(5) yes
N3 C13 1.376(4) yes
N3 C14 1.405(4) yes
N3 C16 1.434(4) yes
N4 C13 1.353(4) yes
N4 C15 1.387(4) yes
N4 B1 1.558(4) yes
N5 C25 1.368(4) yes
N5 C26 1.401(4) yes
N5 C28 1.435(4) yes
N6 C25 1.369(4) yes
N6 C27 1.390(4) yes
N6 B1 1.560(5) yes
N7 N8 1.111(4) yes
C2 C3 1.341(5) yes
C2 H21 0.950 no
C3 H31 0.950 no
C4 C5 1.395(5) yes
C4 C9 1.396(5) yes
C5 C6 1.399(5) yes
C5 C10 1.502(5) yes
C6 C7 1.391(5) yes
C6 H61 0.950 no
C7 C8 1.394(5) yes
C7 C11 1.510(5) yes
C8 C9 1.393(5) yes
C8 H81 0.950 no
C9 C12 1.503(5) yes
C10 H101 0.950 no
C10 H102 0.950 no
C10 H103 0.950 no
C11 H111 0.950 no
C11 H112 0.950 no
C11 H113 0.950 no
C12 H121 0.950 no
C12 H122 0.950 no
C12 H123 0.950 no
C14 C15 1.343(5) yes
C14 H141 0.950 no
C15 H151 0.950 no
C16 C17 1.409(5) yes
C16 C21 1.403(5) yes
C17 C18 1.403(5) yes
C17 C22 1.482(5) yes
C18 C19 1.391(5) yes
C18 H181 0.950 no
C19 C20 1.394(5) yes
C19 C23 1.506(5) yes
C20 C21 1.401(5) yes
C20 H201 0.950 no
C21 C24 1.512(5) yes
C22 H221 0.950 no
C22 H222 0.950 no
C23 H231 0.950 no
C23 H232 0.950 no
C23 H233 0.950 no
C24 H241 0.950 no
C24 H242 0.950 no
C24 H243 0.950 no
C26 C27 1.345(5) yes
C26 H261 0.950 no
C27 H271 0.950 no
C28 C29 1.394(4) yes
C28 C33 1.400(5) yes
C29 C30 1.396(5) yes
C29 C34 1.509(4) yes
C30 C31 1.397(5) yes
C30 H301 0.950 no
C31 C32 1.394(5) yes
C31 C35 1.515(5) yes
C32 C33 1.392(5) yes
C32 H321 0.950 no
C33 C36 1.508(5) yes
C34 H341 0.950 no
C34 H342 0.950 no
C35 H351 0.950 no
C35 H352 0.950 no
C35 H353 0.950 no
C36 H361 0.950 no
C36 H362 0.950 no
C36 H363 0.950 no
C37 C38 1.401(5) yes
C37 C42 1.403(5) yes
C37 B1 1.605(5) yes
C38 C39 1.392(5) yes
C38 H381 0.950 no
C39 C40 1.391(6) yes
C39 H391 0.950 no
C40 C41 1.375(6) yes
C40 H401 0.950 no
C41 C42 1.395(5) yes
C41 H411 0.950 no
C42 H421 0.950 no
C43 C44 1.403(5) yes
C43 C48 1.406(5) yes
C44 C45 1.390(5) yes
C44 H441 0.950 no
C45 C46 1.395(6) yes
C45 H451 0.950 no
C46 C47 1.378(5) yes
C46 H461 0.950 no
C47 C48 1.385(5) yes
C47 H471 0.950 no
C48 H481 0.950 no

loop_
_geom_torsion_atom_site_label_1
_geom_torsion_atom_site_label_2
_geom_torsion_atom_site_label_3
_geom_torsion_atom_site_label_4
_geom_torsion
_geom_torsion_publ_flag
N7 Fe1 P1 C34 -77.80(13) no
N7 Fe1 P1 C43 46.11(17) no
C13 Fe1 P1 C34 109.48(14) no
C13 Fe1 P1 C43 -126.61(18) no
C22 Fe1 P1 C34 -169.26(13) no
C22 Fe1 P1 C43 -45.35(17) no
C25 Fe1 P1 C34 19.50(14) no
C25 Fe1 P1 C43 143.41(17) no
N7 Fe1 C1 N1 -32.9(4) no
N7 Fe1 C1 N2 142.3(3) no
C13 Fe1 C1 N1 139.7(4) no
C13 Fe1 C1 N2 -45.1(3) no
C22 Fe1 C1 N1 58.5(4) no
C22 Fe1 C1 N2 -126.2(3) no
C25 Fe1 C1 N1 -129.9(4) no
C25 Fe1 C1 N2 45.4(3) no
P1 Fe1 C13 N3 62.3(3) no
P1 Fe1 C13 N4 -129.0(3) no
C1 Fe1 C13 N3 -123.0(3) no
C1 Fe1 C13 N4 45.8(3) no
C22 Fe1 C13 N3 -31.6(3) no
C22 Fe1 C13 N4 137.2(3) no
C25 Fe1 C13 N3 152.8(3) no
C25 Fe1 C13 N4 -38.4(3) no
P1 Fe1 C22 C17 -34.2(2) no
N7 Fe1 C22 C17 -125.3(2) no
C1 Fe1 C22 C17 141.0(2) no
C13 Fe1 C22 C17 55.8(2) no
P1 Fe1 C25 N5 -59.6(3) no
P1 Fe1 C25 N6 126.8(3) no
N7 Fe1 C25 N5 31.4(4) no
N7 Fe1 C25 N6 -142.1(3) no
C1 Fe1 C25 N5 124.5(4) no
C1 Fe1 C25 N6 -49.1(3) no
C13 Fe1 C25 N5 -150.2(4) no
C13 Fe1 C25 N6 36.2(3) no
Fe1 P1 C34 C29 53.8(2) no
C43 P1 C34 C29 -81.6(3) no
Fe1 P1 C43 C44 125.7(3) no
Fe1 P1 C43 C48 -55.3(3) no
C34 P1 C43 C44 -104.3(3) no
C34 P1 C43 C48 74.7(3) no
C2 N1 C1 Fe1 174.1(3) no
C2 N1 C1 N2 -1.7(4) no
C4 N1 C1 Fe1 1.5(6) no
C4 N1 C1 N2 -174.3(3) no
C1 N1 C2 C3 0.7(4) no
C4 N1 C2 C3 174.0(3) no
C1 N1 C4 C5 87.6(5) no
C1 N1 C4 C9 -97.1(4) no
C2 N1 C4 C5 -84.4(4) no
C2 N1 C4 C9 91.0(4) no
C3 N2 C1 Fe1 -174.4(2) no
C3 N2 C1 N1 2.1(4) no
B1 N2 C1 Fe1 1.3(4) no
B1 N2 C1 N1 177.7(3) no
C1 N2 C3 C2 -1.7(4) no
B1 N2 C3 C2 -176.7(3) no
C1 N2 B1 N4 54.1(4) no
C1 N2 B1 N6 -57.9(4) no
C1 N2 B1 C37 175.6(3) no
C3 N2 B1 N4 -131.3(3) no
C3 N2 B1 N6 116.8(3) no
C3 N2 B1 C37 -9.8(5) no
C14 N3 C13 Fe1 168.1(3) no
C14 N3 C13 N4 -2.2(4) no
C16 N3 C13 Fe1 -7.2(5) no
C16 N3 C13 N4 -177.6(3) no
C13 N3 C14 C15 1.4(4) no
C16 N3 C14 C15 176.5(3) no
C13 N3 C16 C17 33.0(5) no
C13 N3 C16 C21 -146.1(3) no
C14 N3 C16 C17 -141.5(3) no
C14 N3 C16 C21 39.3(5) no
C15 N4 C13 Fe1 -168.9(3) no
C15 N4 C13 N3 2.2(4) no
B1 N4 C13 Fe1 -1.6(4) no
B1 N4 C13 N3 169.5(3) no
C13 N4 C15 C14 -1.4(4) no
B1 N4 C15 C14 -167.2(3) no
C13 N4 B1 N2 -55.3(4) no
C13 N4 B1 N6 53.7(4) no
C13 N4 B1 C37 178.9(3) no
C15 N4 B1 N2 109.5(3) no
C15 N4 B1 N6 -141.6(3) no
C15 N4 B1 C37 -16.3(4) no
C26 N5 C25 Fe1 -173.4(3) no
C26 N5 C25 N6 0.9(4) no
C28 N5 C25 Fe1 2.9(5) no
C28 N5 C25 N6 177.2(3) no
C25 N5 C26 C27 0.1(4) no
C28 N5 C26 C27 -176.2(3) no
C25 N5 C28 C29 63.6(5) no
C25 N5 C28 C33 -115.6(4) no
C26 N5 C28 C29 -120.6(4) no
C26 N5 C28 C33 60.1(5) no
C27 N6 C25 Fe1 173.4(2) no
C27 N6 C25 N5 -1.7(4) no
B1 N6 C25 Fe1 5.2(4) no
B1 N6 C25 N5 -169.9(3) no
C25 N6 C27 C26 1.8(4) no
B1 N6 C27 C26 168.4(3) no
C25 N6 B1 N2 54.6(4) no
C25 N6 B1 N4 -54.9(4) no
C25 N6 B1 C37 -177.5(3) no
C27 N6 B1 N2 -110.9(3) no
C27 N6 B1 N4 139.6(3) no
C27 N6 B1 C37 17.0(5) no
N1 C2 C3 N2 0.6(4) no
N1 C4 C5 C6 -179.8(3) no
N1 C4 C5 C10 0.7(5) no
C9 C4 C5 C6 5.0(6) no
C9 C4 C5 C10 -174.6(4) no
N1 C4 C9 C8 179.8(3) no
N1 C4 C9 C12 -2.4(6) no
C5 C4 C9 C8 -5.0(6) no
C5 C4 C9 C12 172.8(4) no
C4 C5 C6 C7 -1.4(6) no
C10 C5 C6 C7 178.2(4) no
C5 C6 C7 C8 -1.8(6) no
C5 C6 C7 C11 178.2(4) no
C6 C7 C8 C9 1.7(6) no
C11 C7 C8 C9 -178.3(4) no
C7 C8 C9 C4 1.6(6) no
C7 C8 C9 C12 -176.3(4) no
N3 C14 C15 N4 0.0(4) no
N3 C16 C17 C18 -179.6(3) no
N3 C16 C17 C22 0.0(5) no
C21 C16 C17 C18 -0.5(5) no
C21 C16 C17 C22 179.2(3) no
N3 C16 C21 C20 -179.6(3) no
N3 C16 C21 C24 -1.9(6) no
C17 C16 C21 C20 1.3(5) no
C17 C16 C21 C24 179.0(3) no
C16 C17 C18 C19 -0.4(5) no
C22 C17 C18 C19 180.0(3) no
C16 C17 C22 Fe1 -51.1(4) no
C18 C17 C22 Fe1 128.6(3) no
C17 C18 C19 C20 0.4(6) no
C17 C18 C19 C23 179.6(4) no
C18 C19 C20 C21 0.5(6) no
C23 C19 C20 C21 -178.7(4) no
C19 C20 C21 C16 -1.3(6) no
C19 C20 C21 C24 -179.2(3) no
N5 C26 C27 N6 -1.2(4) no
N5 C28 C29 C30 -178.5(3) no
N5 C28 C29 C34 -2.2(5) no
C33 C28 C29 C30 0.7(5) no
C33 C28 C29 C34 177.0(3) no
N5 C28 C33 C32 177.4(3) no
N5 C28 C33 C36 -1.8(5) no
C29 C28 C33 C32 -1.9(5) no
C29 C28 C33 C36 179.0(3) no
C28 C29 C30 C31 1.2(5) no
C34 C29 C30 C31 -175.1(3) no
C28 C29 C34 P1 -78.8(3) no
C30 C29 C34 P1 97.5(4) no
C29 C30 C31 C32 -1.9(6) no
C29 C30 C31 C35 177.8(3) no
C30 C31 C32 C33 0.7(6) no
C35 C31 C32 C33 -179.0(3) no
C31 C32 C33 C28 1.1(6) no
C31 C32 C33 C36 -179.7(3) no
C42 C37 C38 C39 6.1(6) no
B1 C37 C38 C39 -176.7(3) no
C38 C37 C42 C41 -6.4(6) no
B1 C37 C42 C41 176.5(4) no
C38 C37 B1 N2 156.2(3) no
C38 C37 B1 N4 -85.6(4) no
C38 C37 B1 N6 35.4(5) no
C42 C37 B1 N2 -26.9(5) no
C42 C37 B1 N4 91.3(4) no
C42 C37 B1 N6 -147.6(3) no
C37 C38 C39 C40 -1.5(6) no
C38 C39 C40 C41 -3.1(6) no
C39 C40 C41 C42 2.9(6) no
C40 C41 C42 C37 2.1(6) no
P1 C43 C44 C45 178.7(3) no
C48 C43 C44 C45 -0.3(5) no
P1 C43 C48 C47 -177.7(3) no
C44 C43 C48 C47 1.4(5) no
C43 C44 C45 C46 -0.7(6) no
C44 C45 C46 C47 0.7(6) no
C45 C46 C47 C48 0.4(6) no
C46 C47 C48 C43 -1.4(6) no
